data_4086234
loop_
_publ_author_name
'Corbey, Jordan F.'
'Woen, David H.'
'Palumbo, Chad T.'
'Fieser, Megan E.'
'Ziller, Joseph W.'
'Furche, Filipp'
'Evans, William J.'

_publ_section_title
;
 Ligand Effects in the Synthesis of Ln2+Complexes by Reduction of
 Tris(cyclopentadienyl) Precursors Including C--H Bond Activation of an
 Indenyl Anion
;
_journal_issue 15
_journal_name_full Organometallics
_journal_page_first 3909
_journal_paper_doi 10.1021/acs.organomet.5b00500
_journal_volume 34
_journal_year 2015
_chemical_formula_sum 'C114 H160 Dy2 K2 N4 O18'
_chemical_formula_weight 2277.65
_space_group_crystal_system triclinic
_space_group_IT_number 2
_space_group_name_Hall '-P 1'
_space_group_name_H-M_alt 'P -1'
_symmetry_space_group_name_Hall '-P 1'
_symmetry_space_group_name_H-M 'P -1'
_atom_sites_solution_hydrogens geom
_atom_sites_solution_primary direct
_atom_sites_solution_secondary difmap
_audit_creation_method SHELXL-2014/6
_cell_angle_alpha 108.975(2)
_cell_angle_beta 92.819(2)
_cell_angle_gamma 101.386(2)
_cell_formula_units_Z 1
_cell_length_a 13.807(3)
_cell_length_b 13.959(3)
_cell_length_c 15.063(3)
_cell_measurement_reflns_used 3646
_cell_measurement_temperature 128(2)
_cell_measurement_theta_max 20.34
_cell_measurement_theta_min 2.22
_cell_volume 2671.1(10)
_computing_cell_refinement 'Bruker SAINT 8.34a, 2013'
_computing_data_collection 'Bruker APEX2 2014.1-1, 2014'
_computing_data_reduction 'Bruker SAINT 8.34a, 2013'
_computing_molecular_graphics 'Bruker SHELXTL'
_computing_publication_material 'Bruker SHELXTL'
_computing_structure_refinement 'SHELXL-2014/6 (Sheldrick, 2014)'
_computing_structure_solution 'Bruker SHELXTL 2013/1'
_diffrn_ambient_temperature 128(2)
_diffrn_measured_fraction_theta_full 0.998
_diffrn_measured_fraction_theta_max 0.993
_diffrn_measurement_device_type 'Bruker SMART APEX II CCD'
_diffrn_measurement_method '\f and \w scans'
_diffrn_radiation_type MoK\a
_diffrn_radiation_wavelength 0.71073
_diffrn_reflns_av_R_equivalents 0.0775
_diffrn_reflns_av_unetI/netI 0.1081
_diffrn_reflns_laue_measured_fraction_full 0.998
_diffrn_reflns_laue_measured_fraction_max 0.993
_diffrn_reflns_limit_h_max 17
_diffrn_reflns_limit_h_min -17
_diffrn_reflns_limit_k_max 17
_diffrn_reflns_limit_k_min -17
_diffrn_reflns_limit_l_max 18
_diffrn_reflns_limit_l_min -18
_diffrn_reflns_number 27101
_diffrn_reflns_point_group_measured_fraction_full 0.998
_diffrn_reflns_point_group_measured_fraction_max 0.993
_diffrn_reflns_theta_full 25.242
_diffrn_reflns_theta_max 26.460
_diffrn_reflns_theta_min 1.440
_diffrn_source 'fine-focus sealed tube'
_exptl_absorpt_coefficient_mu 1.534
_exptl_absorpt_correction_T_max 1.0000
_exptl_absorpt_correction_T_min 0.8187
_exptl_absorpt_correction_type numerical
_exptl_absorpt_process_details 'Bruker SADABS 2014/4'
_exptl_crystal_colour bronze
_exptl_crystal_density_diffrn 1.416
_exptl_crystal_density_meas ?
_exptl_crystal_density_method not_measured
_exptl_crystal_description irregular
_exptl_crystal_F_000 1186
_exptl_crystal_size_max 0.148
_exptl_crystal_size_mid 0.127
_exptl_crystal_size_min 0.056
_refine_diff_density_max 2.997
_refine_diff_density_min -1.238
_refine_diff_density_rms 0.161
_refine_ls_extinction_method none
_refine_ls_goodness_of_fit_ref 1.018
_refine_ls_hydrogen_treatment constr
_refine_ls_matrix_type full
_refine_ls_number_parameters 541
_refine_ls_number_reflns 10946
_refine_ls_number_restraints 0
_refine_ls_restrained_S_all 1.018
_refine_ls_R_factor_all 0.1193
_refine_ls_R_factor_gt 0.0728
_refine_ls_shift/su_max 0.001
_refine_ls_shift/su_mean 0.000
_refine_ls_structure_factor_coef Fsqd
_refine_ls_weighting_details 'w=1/[\s^2^(Fo^2^)+(0.1127P)^2^+3.1402P] where P=(Fo^2^+2Fc^2^)/3'
_refine_ls_weighting_scheme calc
_refine_ls_wR_factor_gt 0.1765
_refine_ls_wR_factor_ref 0.2018
_reflns_Friedel_coverage 0.000
_reflns_number_gt 7325
_reflns_number_total 10946
_reflns_threshold_expression 'I > 2\s(I)'
_cod_data_source_file om5b00500_si_006.cif
_cod_data_source_block jfc57
_cod_depositor_comments
;
The following automatic conversions were performed:

'_exptl_crystal_density_meas' value 'not_measured' was changed to '?'
- the value is perceived as not measured.

Automatic conversion script
Id: cif_fix_values 3271 2015-04-21 07:52:19Z andrius 
;
_cod_original_cell_volume 2671.2(10)
_cod_database_code 4086234
_shelx_space_group_comment
; 
The symmetry employed for this shelxl refinement is uniquely defined 
by the following loop, which should always be used as a source of 
symmetry information in preference to the above space-group names. 
They are only intended as comments. 
;
_shelx_estimated_absorpt_t_min 0.805
_shelx_estimated_absorpt_t_max 0.919
_shelxl_version_number 2014/6

loop_
_space_group_symop_operation_xyz
'x, y, z'
'-x, -y, -z'

loop_
_atom_site_label
_atom_site_type_symbol
_atom_site_fract_x
_atom_site_fract_y
_atom_site_fract_z
_atom_site_U_iso_or_equiv
_atom_site_adp_type
_atom_site_occupancy
_atom_site_site_symmetry_order
_atom_site_calc_flag
_atom_site_refinement_flags_posn
_atom_site_refinement_flags_adp
Dy1 Dy 0.09198(3) 0.16851(3) 0.13379(3) 0.03310(15) Uani 1 1 d . .
C1 C -0.1072(6) -0.1025(6) 0.0498(5) 0.0316(18) Uani 1 1 d . .
H1A H -0.0482 -0.0998 0.0866 0.038 Uiso 1 1 calc R U
C2 C -0.1838(6) -0.1902(7) 0.0087(6) 0.043(2) Uani 1 1 d . .
H2A H -0.1873 -0.2556 0.0166 0.051 Uiso 1 1 calc R U
C3 C -0.2547(6) -0.1675(7) -0.0459(6) 0.043(2) Uani 1 1 d . .
H3A H -0.3117 -0.2153 -0.0850 0.051 Uiso 1 1 calc R U
C4 C -0.2257(6) -0.0594(7) -0.0323(5) 0.036(2) Uani 1 1 d . .
C5 C -0.2743(6) 0.0082(8) -0.0614(6) 0.045(2) Uani 1 1 d . .
H5A H -0.3372 -0.0172 -0.0991 0.054 Uiso 1 1 calc R U
C6 C -0.2271(7) 0.1115(8) -0.0330(6) 0.044(2) Uani 1 1 d . .
H6A H -0.2587 0.1583 -0.0508 0.053 Uiso 1 1 calc R U
C7 C -0.1334(6) 0.1498(7) 0.0214(6) 0.0367(19) Uani 1 1 d . .
H7A H -0.1040 0.2216 0.0366 0.044 Uiso 1 1 calc R U
C8 C -0.0803(5) 0.0915(6) 0.0548(5) 0.0309(18) Uani 1 1 d . .
C9 C -0.1310(5) -0.0168(6) 0.0280(5) 0.0292(17) Uani 1 1 d . .
C10 C 0.0198(8) 0.3438(6) 0.1989(7) 0.045(2) Uani 1 1 d . .
H10A H -0.0523 0.3445 0.2013 0.054 Uiso 1 1 calc R U
C11 C 0.0813(7) 0.3383(6) 0.2695(7) 0.046(2) Uani 1 1 d . .
H11A H 0.0591 0.3381 0.3317 0.055 Uiso 1 1 calc R U
C12 C 0.1790(7) 0.3619(7) 0.2569(6) 0.044(2) Uani 1 1 d . .
H12A H 0.2367 0.3785 0.3065 0.053 Uiso 1 1 calc R U
C13 C 0.1813(7) 0.3931(7) 0.1760(6) 0.041(2) Uani 1 1 d . .
C14 C 0.2607(8) 0.4370(8) 0.1355(7) 0.053(3) Uani 1 1 d . .
H14A H 0.3279 0.4439 0.1586 0.064 Uiso 1 1 calc R U
C15 C 0.2381(10) 0.4695(9) 0.0617(9) 0.074(4) Uani 1 1 d . .
H15A H 0.2910 0.5033 0.0369 0.089 Uiso 1 1 calc R U
C16 C 0.1393(10) 0.4546(10) 0.0209(9) 0.075(4) Uani 1 1 d . .
H16A H 0.1267 0.4746 -0.0323 0.090 Uiso 1 1 calc R U
C17 C 0.0600(9) 0.4099(9) 0.0605(8) 0.067(3) Uani 1 1 d . .
H17A H -0.0067 0.4005 0.0345 0.080 Uiso 1 1 calc R U
C18 C 0.0794(7) 0.3793(7) 0.1379(7) 0.044(2) Uani 1 1 d . .
C19 C 0.1895(6) 0.1075(7) 0.2659(6) 0.037(2) Uani 1 1 d . .
H19A H 0.2587 0.0962 0.2625 0.045 Uiso 1 1 calc R U
C20 C 0.1045(6) 0.0313(7) 0.2126(6) 0.038(2) Uani 1 1 d . .
H20A H 0.1081 -0.0414 0.1752 0.045 Uiso 1 1 calc R U
C21 C 0.0199(6) 0.0545(7) 0.2566(6) 0.0348(19) Uani 1 1 d . .
H21A H -0.0460 0.0042 0.2435 0.042 Uiso 1 1 calc R U
C22 C 0.0530(6) 0.1385(6) 0.3415(5) 0.0307(17) Uani 1 1 d . .
C23 C 0.0031(6) 0.1918(6) 0.4145(6) 0.0342(19) Uani 1 1 d . .
H23A H -0.0673 0.1718 0.4105 0.041 Uiso 1 1 calc R U
C24 C 0.0560(6) 0.2731(7) 0.4919(6) 0.041(2) Uani 1 1 d . .
H24A H 0.0221 0.3084 0.5413 0.049 Uiso 1 1 calc R U
C25 C 0.1604(7) 0.3036(7) 0.4977(7) 0.047(2) Uani 1 1 d . .
H25A H 0.1961 0.3586 0.5519 0.056 Uiso 1 1 calc R U
C26 C 0.2119(6) 0.2554(7) 0.4262(6) 0.041(2) Uani 1 1 d . .
H26A H 0.2820 0.2789 0.4302 0.050 Uiso 1 1 calc R U
C27 C 0.1597(6) 0.1709(7) 0.3473(6) 0.0328(18) Uani 1 1 d . .
K1 K 0.70771(12) 0.15873(13) 0.45691(12) 0.0296(4) Uani 1 1 d . .
O1 O 0.5586(4) 0.1871(5) 0.5800(4) 0.0396(14) Uani 1 1 d . .
O2 O 0.5027(4) 0.0992(5) 0.3825(4) 0.0380(14) Uani 1 1 d . .
O3 O 0.8003(4) 0.0275(4) 0.5244(4) 0.0361(13) Uani 1 1 d . .
O4 O 0.7728(4) -0.0091(4) 0.3312(4) 0.0360(13) Uani 1 1 d . .
O5 O 0.8395(4) 0.3494(4) 0.5570(4) 0.0399(14) Uani 1 1 d . .
O6 O 0.7633(4) 0.3062(5) 0.3674(4) 0.0432(15) Uani 1 1 d . .
N1 N 0.7609(5) 0.2184(5) 0.6667(5) 0.0384(17) Uani 1 1 d . .
N2 N 0.6521(5) 0.0967(6) 0.2478(5) 0.0416(18) Uani 1 1 d . .
C28 C 0.6753(7) 0.2433(7) 0.7172(6) 0.046(2) Uani 1 1 d . .
H28A H 0.6731 0.3161 0.7254 0.056 Uiso 1 1 calc R U
H28B H 0.6860 0.2387 0.7810 0.056 Uiso 1 1 calc R U
C29 C 0.5784(7) 0.1757(7) 0.6699(6) 0.046(2) Uani 1 1 d . .
H29A H 0.5791 0.1024 0.6608 0.056 Uiso 1 1 calc R U
H29B H 0.5254 0.1950 0.7095 0.056 Uiso 1 1 calc R U
C30 C 0.4578(6) 0.1360(8) 0.5380(7) 0.047(2) Uani 1 1 d . .
H30A H 0.4106 0.1655 0.5805 0.056 Uiso 1 1 calc R U
H30B H 0.4464 0.0608 0.5283 0.056 Uiso 1 1 calc R U
C31 C 0.4407(6) 0.1511(7) 0.4456(6) 0.042(2) Uani 1 1 d . .
H31A H 0.3699 0.1222 0.4188 0.051 Uiso 1 1 calc R U
H31B H 0.4568 0.2262 0.4546 0.051 Uiso 1 1 calc R U
C32 C 0.4801(6) 0.1006(8) 0.2904(6) 0.049(2) Uani 1 1 d . .
H32A H 0.4905 0.1735 0.2921 0.059 Uiso 1 1 calc R U
H32B H 0.4093 0.0662 0.2671 0.059 Uiso 1 1 calc R U
C33 C 0.5455(7) 0.0453(9) 0.2247(6) 0.049(2) Uani 1 1 d . .
H33A H 0.5368 -0.0262 0.2263 0.059 Uiso 1 1 calc R U
H33B H 0.5232 0.0398 0.1594 0.059 Uiso 1 1 calc R U
C34 C 0.7888(8) 0.1277(8) 0.6844(6) 0.050(2) Uani 1 1 d . .
H34A H 0.7273 0.0757 0.6810 0.059 Uiso 1 1 calc R U
H34B H 0.8238 0.1513 0.7493 0.059 Uiso 1 1 calc R U
C35 C 0.8547(7) 0.0759(8) 0.6154(6) 0.048(2) Uani 1 1 d . .
H35A H 0.9135 0.1284 0.6134 0.058 Uiso 1 1 calc R U
H35B H 0.8783 0.0233 0.6365 0.058 Uiso 1 1 calc R U
C36 C 0.8589(6) -0.0301(6) 0.4616(6) 0.0347(19) Uani 1 1 d . .
H36A H 0.8785 -0.0818 0.4866 0.042 Uiso 1 1 calc R U
H36B H 0.9202 0.0175 0.4567 0.042 Uiso 1 1 calc R U
C37 C 0.8005(6) -0.0839(7) 0.3668(6) 0.040(2) Uani 1 1 d . .
H37A H 0.8410 -0.1242 0.3232 0.048 Uiso 1 1 calc R U
H37B H 0.7401 -0.1329 0.3715 0.048 Uiso 1 1 calc R U
C38 C 0.7231(6) -0.0564(7) 0.2383(6) 0.045(2) Uani 1 1 d . .
H38A H 0.6567 -0.0987 0.2391 0.054 Uiso 1 1 calc R U
H38B H 0.7617 -0.1030 0.1986 0.054 Uiso 1 1 calc R U
C39 C 0.7120(7) 0.0257(8) 0.1985(6) 0.046(2) Uani 1 1 d . .
H39A H 0.7792 0.0670 0.1987 0.055 Uiso 1 1 calc R U
H39B H 0.6818 -0.0083 0.1318 0.055 Uiso 1 1 calc R U
C40 C 0.8453(7) 0.3080(7) 0.6982(7) 0.045(2) Uani 1 1 d . .
H40A H 0.9070 0.2842 0.6813 0.053 Uiso 1 1 calc R U
H40B H 0.8517 0.3394 0.7680 0.053 Uiso 1 1 calc R U
C41 C 0.8354(7) 0.3881(7) 0.6564(7) 0.048(2) Uani 1 1 d . .
H41A H 0.7712 0.4084 0.6686 0.057 Uiso 1 1 calc R U
H41B H 0.8898 0.4506 0.6862 0.057 Uiso 1 1 calc R U
C42 C 0.8389(8) 0.4293(7) 0.5156(7) 0.052(2) Uani 1 1 d . .
H42A H 0.8949 0.4896 0.5472 0.062 Uiso 1 1 calc R U
H42B H 0.7760 0.4533 0.5241 0.062 Uiso 1 1 calc R U
C43 C 0.8484(7) 0.3859(7) 0.4129(7) 0.050(2) Uani 1 1 d . .
H43A H 0.8544 0.4415 0.3848 0.060 Uiso 1 1 calc R U
H43B H 0.9090 0.3577 0.4043 0.060 Uiso 1 1 calc R U
C44 C 0.7680(7) 0.2668(8) 0.2703(7) 0.054(3) Uani 1 1 d . .
H44A H 0.8238 0.2312 0.2581 0.065 Uiso 1 1 calc R U
H44B H 0.7800 0.3245 0.2447 0.065 Uiso 1 1 calc R U
C45 C 0.6710(7) 0.1909(8) 0.2216(7) 0.051(2) Uani 1 1 d . .
H45A H 0.6155 0.2264 0.2376 0.061 Uiso 1 1 calc R U
H45B H 0.6719 0.1702 0.1523 0.061 Uiso 1 1 calc R U
O7 O -0.5147(11) -0.2190(12) 0.1080(10) 0.150 Uiso 1 1 d . U
C46 C -0.5226(17) -0.1953(17) 0.0218(15) 0.150 Uiso 1 1 d . U
H46A H -0.4583 -0.1547 0.0137 0.180 Uiso 1 1 calc R U
H46B H -0.5744 -0.1554 0.0217 0.180 Uiso 1 1 calc R U
C47 C -0.5504(17) -0.2987(17) -0.0538(15) 0.150 Uiso 1 1 d . U
H47A H -0.5240 -0.2953 -0.1128 0.180 Uiso 1 1 calc R U
H47B H -0.6237 -0.3233 -0.0668 0.180 Uiso 1 1 calc R U
C48 C -0.5049(17) -0.3710(17) -0.0172(15) 0.150 Uiso 1 1 d . U
H48A H -0.5503 -0.4405 -0.0352 0.180 Uiso 1 1 calc R U
H48B H -0.4405 -0.3786 -0.0414 0.180 Uiso 1 1 calc R U
C49 C -0.4913(17) -0.3175(17) 0.0859(15) 0.150 Uiso 1 1 d . U
H49A H -0.5349 -0.3601 0.1159 0.180 Uiso 1 1 calc R U
H49B H -0.4214 -0.3089 0.1113 0.180 Uiso 1 1 calc R U
O8 O 0.2154(11) 0.4857(11) 0.7478(10) 0.150 Uiso 1 1 d . U
C50 C 0.1135(16) 0.4436(16) 0.7665(15) 0.150 Uiso 1 1 d . U
H50A H 0.0622 0.4371 0.7154 0.180 Uiso 1 1 calc R U
H50B H 0.0975 0.4872 0.8279 0.180 Uiso 1 1 calc R U
C51 C 0.1241(16) 0.3341(17) 0.7683(16) 0.150 Uiso 1 1 d . U
H51A H 0.0997 0.2791 0.7061 0.180 Uiso 1 1 calc R U
H51B H 0.0875 0.3153 0.8174 0.180 Uiso 1 1 calc R U
C52 C 0.2378(16) 0.3509(17) 0.7924(16) 0.150 Uiso 1 1 d . U
H52A H 0.2532 0.3319 0.8485 0.180 Uiso 1 1 calc R U
H52B H 0.2670 0.3092 0.7384 0.180 Uiso 1 1 calc R U
C53 C 0.2751(17) 0.4625(17) 0.8120(16) 0.150 Uiso 1 1 d . U
H53A H 0.2683 0.5030 0.8779 0.180 Uiso 1 1 calc R U
H53B H 0.3459 0.4778 0.8018 0.180 Uiso 1 1 calc R U
O9 O 0.5240(12) 0.3827(11) 0.3386(10) 0.150 Uiso 1 1 d . U
C54 C 0.6005(17) 0.4648(17) 0.3947(16) 0.150 Uiso 1 1 d . U
H54A H 0.6645 0.4616 0.3682 0.180 Uiso 1 1 calc R U
H54B H 0.6086 0.4642 0.4602 0.180 Uiso 1 1 calc R U
C55 C 0.5645(16) 0.5629(17) 0.3917(15) 0.150 Uiso 1 1 d . U
H55A H 0.5477 0.6016 0.4545 0.180 Uiso 1 1 calc R U
H55B H 0.6172 0.6096 0.3734 0.180 Uiso 1 1 calc R U
C56 C 0.4764(16) 0.5254(17) 0.3215(15) 0.150 Uiso 1 1 d . U
H56A H 0.4930 0.5352 0.2614 0.180 Uiso 1 1 calc R U
H56B H 0.4236 0.5625 0.3448 0.180 Uiso 1 1 calc R U
C57 C 0.4442(17) 0.4128(17) 0.3084(16) 0.150 Uiso 1 1 d . U
H57A H 0.3886 0.4014 0.3456 0.180 Uiso 1 1 calc R U
H57B H 0.4213 0.3719 0.2408 0.180 Uiso 1 1 calc R U

loop_
_atom_site_aniso_label
_atom_site_aniso_U_11
_atom_site_aniso_U_22
_atom_site_aniso_U_33
_atom_site_aniso_U_23
_atom_site_aniso_U_13
_atom_site_aniso_U_12
Dy1 0.0213(2) 0.0398(2) 0.0332(2) 0.00455(16) 0.00790(14) 0.00797(15)
C1 0.028(4) 0.039(5) 0.027(4) 0.008(4) 0.012(3) 0.011(4)
C2 0.034(5) 0.043(5) 0.047(5) 0.009(4) 0.021(4) 0.005(4)
C3 0.027(4) 0.052(6) 0.036(5) 0.002(4) 0.015(4) 0.000(4)
C4 0.022(4) 0.053(6) 0.024(4) 0.001(4) 0.008(3) 0.008(4)
C5 0.027(4) 0.072(7) 0.030(5) 0.002(4) 0.004(3) 0.023(5)
C6 0.041(5) 0.068(7) 0.037(5) 0.021(5) 0.016(4) 0.034(5)
C7 0.036(5) 0.041(5) 0.042(5) 0.016(4) 0.014(4) 0.021(4)
C8 0.025(4) 0.040(5) 0.024(4) 0.002(3) 0.009(3) 0.012(3)
C9 0.021(4) 0.032(4) 0.028(4) 0.002(3) 0.006(3) 0.006(3)
C10 0.056(6) 0.025(5) 0.057(6) 0.016(4) 0.025(5) 0.010(4)
C11 0.047(6) 0.020(4) 0.068(6) 0.015(4) 0.006(5) 0.005(4)
C12 0.049(6) 0.034(5) 0.043(5) 0.007(4) 0.007(4) 0.006(4)
C13 0.047(5) 0.032(5) 0.045(5) 0.011(4) 0.016(4) 0.017(4)
C14 0.051(6) 0.046(6) 0.064(7) 0.021(5) 0.017(5) 0.006(5)
C15 0.085(9) 0.056(7) 0.091(9) 0.037(7) 0.036(7) 0.010(6)
C16 0.081(9) 0.084(9) 0.083(9) 0.043(7) 0.037(7) 0.039(7)
C17 0.071(8) 0.075(8) 0.078(8) 0.046(7) 0.025(6) 0.035(6)
C18 0.052(6) 0.035(5) 0.052(6) 0.020(4) 0.021(4) 0.014(4)
C19 0.027(4) 0.058(6) 0.034(4) 0.020(4) 0.005(3) 0.018(4)
C20 0.034(5) 0.058(6) 0.031(4) 0.020(4) 0.009(3) 0.024(4)
C21 0.023(4) 0.049(5) 0.041(5) 0.023(4) 0.009(3) 0.014(4)
C22 0.032(4) 0.036(5) 0.033(4) 0.020(4) 0.009(3) 0.013(4)
C23 0.028(4) 0.037(5) 0.046(5) 0.020(4) 0.013(4) 0.012(4)
C24 0.037(5) 0.041(5) 0.049(5) 0.015(4) 0.011(4) 0.014(4)
C25 0.052(6) 0.036(5) 0.049(6) 0.009(4) 0.000(4) 0.013(4)
C26 0.024(4) 0.045(5) 0.059(6) 0.023(5) 0.004(4) 0.009(4)
C27 0.024(4) 0.044(5) 0.040(5) 0.024(4) 0.006(3) 0.012(4)
K1 0.0238(8) 0.0335(9) 0.0340(9) 0.0123(7) 0.0094(7) 0.0094(7)
O1 0.035(3) 0.039(3) 0.049(4) 0.019(3) 0.017(3) 0.009(3)
O2 0.023(3) 0.053(4) 0.041(3) 0.014(3) 0.010(2) 0.018(3)
O3 0.037(3) 0.034(3) 0.037(3) 0.008(3) 0.006(3) 0.017(3)
O4 0.028(3) 0.042(3) 0.035(3) 0.006(3) 0.010(2) 0.010(3)
O5 0.039(3) 0.028(3) 0.054(4) 0.014(3) 0.010(3) 0.009(3)
O6 0.041(4) 0.048(4) 0.049(4) 0.025(3) 0.019(3) 0.010(3)
N1 0.045(4) 0.035(4) 0.036(4) 0.011(3) 0.010(3) 0.012(3)
N2 0.026(4) 0.059(5) 0.043(4) 0.022(4) 0.011(3) 0.009(3)
C28 0.060(6) 0.048(6) 0.028(5) 0.005(4) 0.019(4) 0.013(5)
C29 0.059(6) 0.044(5) 0.034(5) 0.011(4) 0.022(4) 0.008(5)
C30 0.028(4) 0.051(6) 0.058(6) 0.008(5) 0.020(4) 0.013(4)
C31 0.025(4) 0.044(5) 0.053(6) 0.007(4) 0.012(4) 0.009(4)
C32 0.028(5) 0.072(7) 0.050(6) 0.021(5) 0.006(4) 0.018(5)
C33 0.037(5) 0.077(7) 0.031(5) 0.015(5) 0.002(4) 0.014(5)
C34 0.067(7) 0.052(6) 0.034(5) 0.020(4) 0.008(4) 0.014(5)
C35 0.058(6) 0.048(6) 0.047(6) 0.022(5) 0.005(5) 0.025(5)
C36 0.026(4) 0.037(5) 0.048(5) 0.019(4) 0.011(4) 0.015(4)
C37 0.032(5) 0.035(5) 0.056(6) 0.015(4) 0.020(4) 0.009(4)
C38 0.032(5) 0.053(6) 0.039(5) -0.002(4) 0.012(4) 0.011(4)
C39 0.035(5) 0.068(7) 0.031(5) 0.011(4) 0.010(4) 0.012(5)
C40 0.045(5) 0.033(5) 0.051(5) 0.010(4) 0.000(4) 0.006(4)
C41 0.050(6) 0.033(5) 0.054(6) 0.013(4) 0.002(5) 0.000(4)
C42 0.054(6) 0.037(5) 0.064(7) 0.018(5) 0.006(5) 0.010(5)
C43 0.044(5) 0.044(6) 0.073(7) 0.033(5) 0.015(5) 0.012(5)
C44 0.047(6) 0.067(7) 0.064(7) 0.036(6) 0.023(5) 0.017(5)
C45 0.047(6) 0.075(7) 0.042(5) 0.032(5) 0.010(4) 0.018(5)

loop_
_atom_type_symbol
_atom_type_description
_atom_type_scat_dispersion_real
_atom_type_scat_dispersion_imag
_atom_type_scat_source
C C 0.0033 0.0016 'International Tables Vol C Tables 4.2.6.8 and 6.1.1.4'
H H 0.0000 0.0000 'International Tables Vol C Tables 4.2.6.8 and 6.1.1.4'
N N 0.0061 0.0033 'International Tables Vol C Tables 4.2.6.8 and 6.1.1.4'
O O 0.0106 0.0060 'International Tables Vol C Tables 4.2.6.8 and 6.1.1.4'
K K 0.2009 0.2494 'International Tables Vol C Tables 4.2.6.8 and 6.1.1.4'
Dy Dy -0.1892 4.4098 'International Tables Vol C Tables 4.2.6.8 and 6.1.1.4'

loop_
_geom_angle_atom_site_label_1
_geom_angle_atom_site_label_2
_geom_angle_atom_site_label_3
_geom_angle
_geom_angle_site_symmetry_1
_geom_angle_site_symmetry_3
Cnt1 Dy1 Cnt2 117.8 . .
C8 Dy1 C20 97.2(3) . .
C8 Dy1 C2 100.6(3) . 2
C20 Dy1 C2 125.7(3) . 2
C8 Dy1 C11 105.1(3) . .
C20 Dy1 C11 106.5(3) . .
C2 Dy1 C11 117.2(3) 2 .
C8 Dy1 C1 74.4(2) . 2
C20 Dy1 C1 113.4(3) . 2
C2 Dy1 C1 30.6(3) 2 2
C11 Dy1 C1 139.8(3) . 2
C8 Dy1 C3 125.0(3) . 2
C20 Dy1 C3 100.4(3) . 2
C2 Dy1 C3 30.7(3) 2 2
C11 Dy1 C3 118.6(3) . 2
C1 Dy1 C3 50.7(3) 2 2
C8 Dy1 C12 131.6(3) . .
C20 Dy1 C12 109.7(3) . .
C2 Dy1 C12 95.4(3) 2 .
C11 Dy1 C12 29.5(3) . .
C1 Dy1 C12 124.9(3) 2 .
C3 Dy1 C12 89.6(3) 2 .
C8 Dy1 C10 82.7(3) . .
C20 Dy1 C10 129.0(3) . .
C2 Dy1 C10 104.1(3) 2 .
C11 Dy1 C10 29.4(3) . .
C1 Dy1 C10 115.5(3) 2 .
C3 Dy1 C10 121.3(3) 2 .
C12 Dy1 C10 49.0(3) . .
C8 Dy1 C19 126.4(3) . .
C20 Dy1 C19 30.3(3) . .
C2 Dy1 C19 118.3(3) 2 .
C11 Dy1 C19 89.2(3) . .
C1 Dy1 C19 124.3(2) 2 .
C3 Dy1 C19 87.7(3) 2 .
C12 Dy1 C19 82.3(3) . .
C10 Dy1 C19 118.0(3) . .
C8 Dy1 C9 81.0(2) . 2
C20 Dy1 C9 83.5(2) . 2
C2 Dy1 C9 50.0(3) 2 2
C11 Dy1 C9 167.1(3) . 2
C1 Dy1 C9 30.1(2) 2 2
C3 Dy1 C9 50.3(2) 2 2
C12 Dy1 C9 139.8(2) . 2
C10 Dy1 C9 145.3(3) . 2
C19 Dy1 C9 96.3(2) . 2
C8 Dy1 C4 110.6(2) . 2
C20 Dy1 C4 76.4(3) . 2
C2 Dy1 C4 49.3(3) 2 2
C11 Dy1 C4 143.5(3) . 2
C1 Dy1 C4 49.4(2) 2 2
C3 Dy1 C4 30.0(3) 2 2
C12 Dy1 C4 114.4(3) . 2
C10 Dy1 C4 151.0(3) . 2
C19 Dy1 C4 75.7(2) . 2
C9 Dy1 C4 29.9(2) 2 2
C8 Dy1 C21 81.1(2) . .
C20 Dy1 C21 29.1(2) . .
C2 Dy1 C21 153.1(3) 2 .
C11 Dy1 C21 87.6(3) . .
C1 Dy1 C21 130.6(2) 2 .
C3 Dy1 C21 129.4(3) 2 .
C12 Dy1 C21 103.4(3) . .
C10 Dy1 C21 102.8(2) . .
C19 Dy1 C21 47.5(2) . .
C9 Dy1 C21 104.7(2) 2 .
C4 Dy1 C21 104.7(2) 2 .
C8 Dy1 C18 92.5(3) . .
C20 Dy1 C18 153.2(3) . .
C2 Dy1 C18 76.3(3) 2 .
C11 Dy1 C18 46.7(3) . .
C1 Dy1 C18 93.2(2) 2 .
C3 Dy1 C18 94.2(3) 2 .
C12 Dy1 C18 47.7(3) . .
C10 Dy1 C18 28.2(2) . .
C19 Dy1 C18 129.9(3) . .
C9 Dy1 C18 122.7(2) 2 .
C4 Dy1 C18 123.0(3) 2 .
C21 Dy1 C18 130.6(2) . .
C8 Dy1 C13 120.6(3) . .
C20 Dy1 C13 136.3(3) . .
C2 Dy1 C13 71.2(3) 2 .
C11 Dy1 C13 46.4(3) . .
C1 Dy1 C13 98.2(2) 2 .
C3 Dy1 C13 76.4(3) 2 .
C12 Dy1 C13 28.4(3) . .
C10 Dy1 C13 46.8(3) . .
C19 Dy1 C13 106.7(3) . .
C9 Dy1 C13 120.8(2) 2 .
C4 Dy1 C13 106.2(2) 2 .
C21 Dy1 C13 131.1(2) . .
C18 Dy1 C13 28.2(3) . .
C8 Dy1 C27 121.9(2) . .
C20 Dy1 C27 43.6(2) . .
C2 Dy1 C27 135.7(2) 2 .
C11 Dy1 C27 66.0(3) . .
C1 Dy1 C27 149.0(2) 2 .
C3 Dy1 C27 106.1(2) 2 .
C12 Dy1 C27 66.6(3) . .
C10 Dy1 C27 93.8(3) . .
C19 Dy1 C27 24.8(2) . .
C9 Dy1 C27 120.8(2) 2 .
C4 Dy1 C27 99.8(2) 2 .
C21 Dy1 C27 43.0(2) . .
C18 Dy1 C27 110.8(2) . .
C13 Dy1 C27 94.6(2) . .
C8 Dy1 C22 97.2(2) . .
C20 Dy1 C22 42.8(2) . .
C2 Dy1 C22 160.4(3) 2 .
C11 Dy1 C22 65.2(3) . .
C1 Dy1 C22 154.6(2) 2 .
C3 Dy1 C22 129.8(2) 2 .
C12 Dy1 C22 78.7(2) . .
C10 Dy1 C22 86.4(2) . .
C19 Dy1 C22 42.7(2) . .
C9 Dy1 C22 126.0(2) 2 .
C4 Dy1 C22 116.0(2) 2 .
C21 Dy1 C22 24.7(2) . .
C18 Dy1 C22 111.3(2) . .
C13 Dy1 C22 106.5(2) . .
C27 Dy1 C22 25.08(19) . .
C2 C1 C9 109.4(8) . .
C2 C1 Dy1 73.4(5) . 2
C9 C1 Dy1 81.5(4) . 2
C1 C2 C3 109.5(8) . .
C1 C2 Dy1 76.0(5) . 2
C3 C2 Dy1 76.5(5) . 2
C2 C3 C4 107.4(8) . .
C2 C3 Dy1 72.8(5) . 2
C4 C3 Dy1 81.1(4) . 2
C5 C4 C3 132.1(8) . .
C5 C4 C9 119.4(8) . .
C3 C4 C9 108.4(8) . .
C5 C4 Dy1 125.2(5) . 2
C3 C4 Dy1 69.0(4) . 2
C9 C4 Dy1 75.0(4) . 2
C6 C5 C4 117.7(8) . .
C5 C6 C7 121.8(8) . .
C8 C7 C6 125.4(8) . .
C7 C8 C9 113.3(7) . .
C7 C8 Dy1 120.4(6) . .
C9 C8 Dy1 125.9(5) . .
C1 C9 C8 132.5(7) . .
C1 C9 C4 105.1(7) . .
C8 C9 C4 122.4(7) . .
C1 C9 Dy1 68.4(4) . 2
C8 C9 Dy1 121.4(5) . 2
C4 C9 Dy1 75.1(4) . 2
C11 C10 C18 107.9(9) . .
C11 C10 Dy1 70.7(5) . .
C18 C10 Dy1 85.3(5) . .
C10 C11 C12 112.3(9) . .
C10 C11 Dy1 79.9(6) . .
C12 C11 Dy1 79.7(6) . .
C11 C12 C13 106.1(9) . .
C11 C12 Dy1 70.8(5) . .
C13 C12 Dy1 85.7(5) . .
C12 C13 C14 132.0(9) . .
C12 C13 C18 107.4(8) . .
C14 C13 C18 120.4(9) . .
C12 C13 Dy1 65.9(5) . .
C14 C13 Dy1 127.5(6) . .
C18 C13 Dy1 75.4(5) . .
C15 C14 C13 118.2(10) . .
C14 C15 C16 122.9(11) . .
C17 C16 C15 119.0(12) . .
C18 C17 C16 120.0(11) . .
C17 C18 C10 134.2(10) . .
C17 C18 C13 119.4(9) . .
C10 C18 C13 106.1(8) . .
C17 C18 Dy1 127.1(7) . .
C10 C18 Dy1 66.5(5) . .
C13 C18 Dy1 76.4(5) . .
C27 C19 C20 108.1(7) . .
C27 C19 Dy1 98.2(5) . .
C20 C19 Dy1 66.9(5) . .
C21 C20 C19 108.3(8) . .
C21 C20 Dy1 87.9(5) . .
C19 C20 Dy1 82.8(5) . .
C22 C21 C20 107.8(7) . .
C22 C21 Dy1 95.6(5) . .
C20 C21 Dy1 63.0(5) . .
C21 C22 C23 132.8(8) . .
C21 C22 C27 107.7(7) . .
C23 C22 C27 119.4(8) . .
C21 C22 Dy1 59.7(4) . .
C23 C22 Dy1 130.3(5) . .
C27 C22 Dy1 75.5(4) . .
C24 C23 C22 120.3(8) . .
C23 C24 C25 120.0(8) . .
C26 C25 C24 121.5(9) . .
C25 C26 C27 119.4(8) . .
C19 C27 C26 133.0(7) . .
C19 C27 C22 107.7(7) . .
C26 C27 C22 119.3(7) . .
C19 C27 Dy1 57.0(4) . .
C26 C27 Dy1 128.6(6) . .
C22 C27 Dy1 79.5(4) . .
O5 K1 O6 60.26(18) . .
O5 K1 O4 121.91(17) . .
O6 K1 O4 98.79(17) . .
O5 K1 O3 98.65(17) . .
O6 K1 O3 137.04(18) . .
O4 K1 O3 58.80(16) . .
O5 K1 O1 95.53(17) . .
O6 K1 O1 118.09(18) . .
O4 K1 O1 137.65(17) . .
O3 K1 O1 99.71(17) . .
O5 K1 O2 134.27(18) . .
O6 K1 O2 96.13(18) . .
O4 K1 O2 98.69(17) . .
O3 K1 O2 121.61(18) . .
O1 K1 O2 59.58(17) . .
O5 K1 N2 120.33(19) . .
O6 K1 N2 60.8(2) . .
O4 K1 N2 60.02(19) . .
O3 K1 N2 118.18(19) . .
O1 K1 N2 119.70(19) . .
O2 K1 N2 60.79(17) . .
O5 K1 N1 60.51(19) . .
O6 K1 N1 120.0(2) . .
O4 K1 N1 119.87(19) . .
O3 K1 N1 61.58(17) . .
O1 K1 N1 59.71(19) . .
O2 K1 N1 118.53(18) . .
N2 K1 N1 179.1(2) . .
C29 O1 C30 111.2(7) . .
C29 O1 K1 116.8(5) . .
C30 O1 K1 116.2(5) . .
C32 O2 C31 110.7(6) . .
C32 O2 K1 116.6(5) . .
C31 O2 K1 113.6(5) . .
C35 O3 C36 109.6(6) . .
C35 O3 K1 114.9(5) . .
C36 O3 K1 115.8(4) . .
C38 O4 C37 111.3(7) . .
C38 O4 K1 118.5(5) . .
C37 O4 K1 118.4(4) . .
C41 O5 C42 111.4(7) . .
C41 O5 K1 115.8(5) . .
C42 O5 K1 114.2(5) . .
C44 O6 C43 110.5(7) . .
C44 O6 K1 116.4(5) . .
C43 O6 K1 115.4(5) . .
C40 N1 C28 110.3(7) . .
C40 N1 C34 110.1(7) . .
C28 N1 C34 109.4(7) . .
C40 N1 K1 108.8(5) . .
C28 N1 K1 110.6(5) . .
C34 N1 K1 107.5(5) . .
C39 N2 C45 110.2(7) . .
C39 N2 C33 110.2(7) . .
C45 N2 C33 109.9(7) . .
C39 N2 K1 109.1(5) . .
C45 N2 K1 108.7(5) . .
C33 N2 K1 108.7(5) . .
N1 C28 C29 114.7(7) . .
O1 C29 C28 109.2(7) . .
O1 C30 C31 109.1(7) . .
O2 C31 C30 108.8(7) . .
O2 C32 C33 110.0(7) . .
N2 C33 C32 114.0(8) . .
N1 C34 C35 113.9(7) . .
O3 C35 C34 109.5(8) . .
O3 C36 C37 109.6(6) . .
O4 C37 C36 109.5(7) . .
O4 C38 C39 109.1(7) . .
N2 C39 C38 115.5(7) . .
N1 C40 C41 112.9(8) . .
O5 C41 C40 110.3(7) . .
O5 C42 C43 109.0(7) . .
O6 C43 C42 109.1(8) . .
O6 C44 C45 109.6(7) . .
N2 C45 C44 113.5(8) . .
C49 O7 C46 108.1(17) . .
O7 C46 C47 104.0(18) . .
C46 C47 C48 106.1(18) . .
C49 C48 C47 102.6(18) . .
O7 C49 C48 110.5(18) . .
C53 O8 C50 101.6(16) . .
O8 C50 C51 100.8(17) . .
C50 C51 C52 102.4(18) . .
C53 C52 C51 103.7(18) . .
O8 C53 C52 104.5(18) . .
C57 O9 C54 114.3(18) . .
O9 C54 C55 103.1(17) . .
C56 C55 C54 106.5(19) . .
C55 C56 C57 104.4(19) . .
O9 C57 C56 107.5(19) . .

loop_
_geom_bond_atom_site_label_1
_geom_bond_atom_site_label_2
_geom_bond_distance
_geom_bond_site_symmetry_2
Cnt1 Dy1 2.432 .
Cnt2 Dy1 2.542 .
Dy1 C8 2.472(8) .
Dy1 C20 2.588(9) .
Dy1 C2 2.616(8) 2
Dy1 C11 2.615(9) .
Dy1 C1 2.649(7) 2
Dy1 C3 2.663(8) 2
Dy1 C12 2.723(9) .
Dy1 C10 2.727(9) .
Dy1 C19 2.791(8) .
Dy1 C9 2.818(7) 2
Dy1 C4 2.819(8) 2
Dy1 C21 2.901(8) .
Dy1 C18 2.963(9) .
Dy1 C13 2.975(9) .
Dy1 C27 3.293(8) .
Dy1 C22 3.344(7) .
C1 C2 1.390(12) .
C1 C9 1.431(11) .
C1 Dy1 2.649(7) 2
C2 C3 1.396(13) .
C2 Dy1 2.616(8) 2
C3 C4 1.425(13) .
C3 Dy1 2.663(8) 2
C4 C5 1.422(13) .
C4 C9 1.453(11) .
C4 Dy1 2.819(8) 2
C5 C6 1.374(13) .
C6 C7 1.403(12) .
C7 C8 1.385(11) .
C8 C9 1.447(11) .
C9 Dy1 2.818(7) 2
C10 C11 1.359(13) .
C10 C18 1.406(12) .
C11 C12 1.363(13) .
C12 C13 1.421(13) .
C13 C14 1.412(13) .
C13 C18 1.445(13) .
C14 C15 1.374(15) .
C15 C16 1.415(18) .
C16 C17 1.407(16) .
C17 C18 1.397(14) .
C19 C27 1.394(11) .
C19 C20 1.419(12) .
C20 C21 1.412(11) .
C21 C22 1.406(12) .
C22 C23 1.408(11) .
C22 C27 1.442(11) .
C23 C24 1.383(12) .
C24 C25 1.409(13) .
C25 C26 1.383(12) .
C26 C27 1.411(12) .
K1 O5 2.806(6) .
K1 O6 2.815(6) .
K1 O4 2.828(5) .
K1 O3 2.834(6) .
K1 O1 2.837(6) .
K1 O2 2.848(6) .
K1 N2 2.997(7) .
K1 N1 3.006(7) .
O1 C29 1.433(11) .
O1 C30 1.441(10) .
O2 C32 1.414(10) .
O2 C31 1.427(9) .
O3 C35 1.413(10) .
O3 C36 1.426(9) .
O4 C38 1.410(10) .
O4 C37 1.424(10) .
O5 C41 1.425(11) .
O5 C42 1.447(11) .
O6 C44 1.396(11) .
O6 C43 1.413(11) .
N1 C40 1.461(11) .
N1 C28 1.475(11) .
N1 C34 1.490(12) .
N2 C39 1.458(11) .
N2 C45 1.472(12) .
N2 C33 1.474(11) .
C28 C29 1.469(13) .
C30 C31 1.488(13) .
C32 C33 1.503(12) .
C34 C35 1.515(13) .
C36 C37 1.484(12) .
C38 C39 1.485(14) .
C40 C41 1.475(13) .
C42 C43 1.489(13) .
C44 C45 1.514(14) .
O7 C49 1.41(2) .
O7 C46 1.45(2) .
C46 C47 1.48(2) .
C47 C48 1.51(3) .
C48 C49 1.47(2) .
O8 C53 1.40(2) .
O8 C50 1.49(2) .
C50 C51 1.57(3) .
C51 C52 1.55(3) .
C52 C53 1.47(3) .
O9 C57 1.36(2) .
O9 C54 1.40(2) .
C54 C55 1.56(3) .
C55 C56 1.46(3) .
C56 C57 1.49(3) .
